data_4508181
loop_
_publ_author_name
'Zhang, Zhe'
'Ma, Jian-Fang'
'Liu, Ying-Ying'
'Kan, Wei-Qiu'
'Yang, Jin'

_publ_section_title
;
 A Series of Coordination Polymers Constructed from a Multidentate N-Donor
 Ligand and Varied Carboxylate Anions: Syntheses, Structures, and
 Luminescent Properties
;
_journal_issue 10
_journal_name_full 'Crystal Growth &amp; Design'
_journal_page_first 4338
_journal_paper_doi 10.1021/cg400680r
_journal_volume 13
_journal_year 2013
_chemical_formula_moiety 'C42 H50 Cu3 N18 O22'
_chemical_formula_sum 'C42 H50 Cu3 N18 O22'
_chemical_formula_weight 1349.62
_chemical_name_systematic
;
 ?
;
_space_group_IT_number 2
_symmetry_cell_setting triclinic
_symmetry_space_group_name_Hall '-P 1'
_symmetry_space_group_name_H-M 'P -1'
_atom_sites_solution_hydrogens geom
_atom_sites_solution_primary direct
_atom_sites_solution_secondary difmap
_audit_creation_method SHELXL-97
_cell_angle_alpha 64.424(6)
_cell_angle_beta 75.586(5)
_cell_angle_gamma 80.446(5)
_cell_formula_units_Z 1
_cell_length_a 11.1920(6)
_cell_length_b 12.4010(8)
_cell_length_c 12.5660(7)
_cell_measurement_reflns_used 3189
_cell_measurement_temperature 293(2)
_cell_measurement_theta_max 29.1272
_cell_measurement_theta_min 2.8729
_cell_volume 1520.22(17)
_computing_cell_refinement CrysAlis
_computing_data_collection 'CrysAlis (Oxford Diffraction, 2006)'
_computing_data_reduction CrysAlis
_computing_structure_refinement 'SHELXL-97 (Sheldrick, 1997)'
_computing_structure_solution 'SHELXS-97 (Sheldrick, 1997)'
_diffrn_ambient_temperature 293(2)
_diffrn_detector_area_resol_mean 10.0
_diffrn_measured_fraction_theta_full 0.996
_diffrn_measured_fraction_theta_max 0.996
_diffrn_measurement_device_type 'Oxford Diffraction Gemini R Ultra'
_diffrn_measurement_method '\w scan'
_diffrn_radiation_monochromator graphite
_diffrn_radiation_source 'fine-focus sealed tube'
_diffrn_radiation_type MoK\a
_diffrn_radiation_wavelength 0.71069
_diffrn_reflns_av_R_equivalents 0.0340
_diffrn_reflns_av_sigmaI/netI 0.0637
_diffrn_reflns_limit_h_max 11
_diffrn_reflns_limit_h_min -13
_diffrn_reflns_limit_k_max 14
_diffrn_reflns_limit_k_min -14
_diffrn_reflns_limit_l_max 15
_diffrn_reflns_limit_l_min -14
_diffrn_reflns_number 9806
_diffrn_reflns_theta_full 25.35
_diffrn_reflns_theta_max 25.35
_diffrn_reflns_theta_min 2.88
_exptl_absorpt_coefficient_mu 1.126
_exptl_absorpt_correction_T_max 0.8674
_exptl_absorpt_correction_T_min 0.7145
_exptl_absorpt_correction_type multi-scan
_exptl_absorpt_process_details
;
CrysAlis (Oxford Diffraction, 2006)
;
_exptl_crystal_colour blue
_exptl_crystal_density_diffrn 1.474
_exptl_crystal_density_method 'not measured'
_exptl_crystal_description needle
_exptl_crystal_F_000 691
_exptl_crystal_size_max 0.32
_exptl_crystal_size_mid 0.15
_exptl_crystal_size_min 0.13
_refine_diff_density_max 0.863
_refine_diff_density_min -0.541
_refine_diff_density_rms 0.108
_refine_ls_extinction_method none
_refine_ls_goodness_of_fit_ref 1.103
_refine_ls_hydrogen_treatment constr
_refine_ls_matrix_type full
_refine_ls_number_parameters 421
_refine_ls_number_reflns 5550
_refine_ls_number_restraints 12
_refine_ls_restrained_S_all 1.104
_refine_ls_R_factor_all 0.0753
_refine_ls_R_factor_gt 0.0565
_refine_ls_shift/su_max 0.000
_refine_ls_shift/su_mean 0.000
_refine_ls_structure_factor_coef Fsqd
_refine_ls_weighting_details 'calc w=1/[\s^2^(Fo^2^)+(0.0867P)^2^+1.5704P] where P=(Fo^2^+2Fc^2^)/3'
_refine_ls_weighting_scheme calc
_refine_ls_wR_factor_gt 0.1603
_refine_ls_wR_factor_ref 0.1754
_reflns_number_gt 4330
_reflns_number_total 5550
_reflns_threshold_expression >2\s(I)
_cod_data_source_file cg400680r_si_002.cif
_cod_data_source_block Compound-5
_cod_depositor_comments
;
The following automatic conversions were performed:

'_symmetry_cell_setting' value 'Triclinic' changed to 'triclinic'
according to /home/saulius/struct/CIF-dictionaries/cif_core.dic
dictionary named 'cif_core.dic' version 2.4.2 from 2011-04-26.

Automatic conversion script
Id: cif_fix_values 1891 2012-01-12 08:04:46Z andrius 
;
_cod_original_cell_volume 1520.23(17)
_cod_original_sg_symbol_Hall '-P 1 '
_cod_original_sg_symbol_H-M P-1
_cod_database_code 4508181

loop_
_symmetry_equiv_pos_as_xyz
'x, y, z'
'-x, -y, -z'

loop_
_atom_site_label
_atom_site_type_symbol
_atom_site_fract_x
_atom_site_fract_y
_atom_site_fract_z
_atom_site_U_iso_or_equiv
_atom_site_adp_type
_atom_site_occupancy
_atom_site_symmetry_multiplicity
_atom_site_calc_flag
_atom_site_refinement_flags
Cu1 Cu 0.37734(5) 0.06004(5) 0.41182(4) 0.02277(19) Uani 1 1 d .
Cu2 Cu 1.0000 0.5000 0.5000 0.0419(3) Uani 1 2 d S
C1 C 0.0066(4) 0.0787(4) 0.8780(4) 0.0191(9) Uani 1 1 d .
C2 C -0.1050(4) 0.0299(4) 0.9499(4) 0.0191(9) Uani 1 1 d .
C3 C -0.1118(4) -0.0491(4) 1.0705(4) 0.0199(9) Uani 1 1 d .
C4 C 0.0134(4) 0.1640(4) 0.7455(4) 0.0236(9) Uani 1 1 d .
H4A H -0.0696 0.1862 0.7292 0.028 Uiso 1 1 calc R
H4B H 0.0500 0.2365 0.7293 0.028 Uiso 1 1 calc R
C5 C 0.1890(4) 0.1439(4) 0.5834(4) 0.0225(9) Uani 1 1 d .
H5 H 0.2286 0.2120 0.5641 0.027 Uiso 1 1 calc R
C6 C 0.1385(4) -0.0150(5) 0.5880(4) 0.0364(12) Uani 1 1 d .
H6 H 0.1396 -0.0804 0.5697 0.044 Uiso 1 1 calc R
C7 C -0.2213(4) 0.0647(4) 0.8979(4) 0.0227(9) Uani 1 1 d .
H7A H -0.2933 0.0489 0.9629 0.027 Uiso 1 1 calc R
H7B H -0.2247 0.1498 0.8470 0.027 Uiso 1 1 calc R
C8 C -0.2730(4) 0.0349(4) 0.7299(4) 0.0257(10) Uani 1 1 d .
H8 H -0.3039 0.1127 0.6889 0.031 Uiso 1 1 calc R
C9 C -0.2164(4) -0.1489(5) 0.7834(4) 0.0341(11) Uani 1 1 d .
H9 H -0.2008 -0.2251 0.7838 0.041 Uiso 1 1 calc R
C10 C -0.2321(4) -0.1052(4) 1.1446(4) 0.0245(10) Uani 1 1 d .
H10A H -0.2729 -0.1228 1.0947 0.029 Uiso 1 1 calc R
H10B H -0.2149 -0.1801 1.2104 0.029 Uiso 1 1 calc R
C11 C -0.4238(4) -0.0473(4) 1.2694(4) 0.0266(10) Uani 1 1 d .
H11 H -0.4629 -0.1182 1.2996 0.032 Uiso 1 1 calc R
C12 C -0.3805(4) 0.1273(5) 1.2305(4) 0.0328(11) Uani 1 1 d .
H12 H -0.3867 0.2030 1.2304 0.039 Uiso 1 1 calc R
C13 C 0.5582(4) 0.3376(4) 0.4115(4) 0.0223(9) Uani 1 1 d .
C14 C 0.6646(4) 0.3626(4) 0.4331(4) 0.0254(10) Uani 1 1 d .
H14 H 0.7203 0.3004 0.4686 0.031 Uiso 1 1 calc R
C15 C 0.6874(4) 0.4799(4) 0.4019(4) 0.0278(10) Uani 1 1 d .
C16 C 0.6022(4) 0.5722(4) 0.3500(4) 0.0313(11) Uani 1 1 d .
H16 H 0.6169 0.6510 0.3297 0.038 Uiso 1 1 calc R
C17 C 0.4963(4) 0.5483(4) 0.3283(4) 0.0295(10) Uani 1 1 d .
C18 C 0.4750(4) 0.4308(4) 0.3597(4) 0.0262(10) Uani 1 1 d .
H18 H 0.4038 0.4139 0.3459 0.031 Uiso 1 1 calc R
C19 C 0.5349(4) 0.2093(4) 0.4473(4) 0.0215(9) Uani 1 1 d .
C20 C 0.7979(5) 0.5121(5) 0.4263(5) 0.0361(12) Uani 1 1 d .
C21 C 0.4060(5) 0.6516(5) 0.2729(5) 0.0364(12) Uani 1 1 d .
N1 N 0.2263(3) 0.0665(4) 0.5328(3) 0.0256(8) Uani 1 1 d .
N2 N 0.0868(3) 0.1090(3) 0.6653(3) 0.0226(8) Uani 1 1 d .
N3 N 0.0528(4) 0.0073(4) 0.6688(4) 0.0371(10) Uani 1 1 d .
N4 N -0.2710(3) -0.0562(4) 0.7006(3) 0.0270(9) Uani 1 1 d .
N5 N -0.2238(3) -0.0026(3) 0.8274(3) 0.0235(8) Uani 1 1 d .
N6 N -0.1870(4) -0.1209(4) 0.8642(4) 0.0374(10) Uani 1 1 d .
N7 N -0.4674(3) 0.0472(4) 1.2951(3) 0.0257(8) Uani 1 1 d .
N8 N -0.3150(3) -0.0241(3) 1.1935(3) 0.0236(8) Uani 1 1 d .
N9 N -0.2860(4) 0.0874(4) 1.1676(4) 0.0353(10) Uani 1 1 d .
O1 O 0.4368(3) 0.1930(3) 0.4239(3) 0.0305(8) Uani 1 1 d .
O2 O 0.6115(3) 0.1296(3) 0.4951(3) 0.0297(7) Uani 1 1 d .
O3 O 0.8782(3) 0.4270(3) 0.4693(4) 0.0458(10) Uani 1 1 d .
O4 O 0.8095(4) 0.6169(3) 0.4063(4) 0.0491(10) Uani 1 1 d .
O5 O 0.4344(4) 0.7545(3) 0.2480(4) 0.0496(10) Uani 1 1 d .
O6 O 0.3117(4) 0.6293(4) 0.2522(4) 0.0654(13) Uani 1 1 d .
O1W O 1.1011(4) 0.5273(5) 0.3424(4) 0.0782(16) Uani 1 1 d .
O2W O 0.5316(5) 0.8810(6) 0.0140(5) 0.105(2) Uani 1 1 d .
O3W O -0.0631(7) 0.2350(7) 1.0686(7) 0.121(2) Uani 1 1 d .
O4W O 0.0251(11) 0.7545(12) 0.6019(15) 0.115(5) Uani 0.50 1 d P
O5W O 0.9727(16) 0.6143(16) 0.1615(14) 0.047(4) Uani 0.25 1 d PU
O5WA O 1.045(3) 0.523(5) 0.153(2) 0.18(2) Uani 0.25 1 d P
O6W O 0.5562(15) 0.6777(14) 0.9539(15) 0.137(5) Uani 0.50 1 d P
O7W O 0.332(2) 0.590(3) 0.0491(18) 0.115(11) Uani 0.25 1 d P
O8W O 0.870(3) 0.390(3) 0.174(3) 0.132(10) Uani 0.25 1 d PU

loop_
_atom_site_aniso_label
_atom_site_aniso_U_11
_atom_site_aniso_U_22
_atom_site_aniso_U_33
_atom_site_aniso_U_23
_atom_site_aniso_U_13
_atom_site_aniso_U_12
Cu1 0.0190(3) 0.0292(4) 0.0264(3) -0.0184(3) 0.0025(2) -0.0087(2)
Cu2 0.0312(5) 0.0375(6) 0.0646(6) -0.0184(5) -0.0225(4) -0.0098(4)
C1 0.017(2) 0.025(2) 0.021(2) -0.0151(19) -0.0012(16) -0.0024(17)
C2 0.015(2) 0.028(2) 0.021(2) -0.0163(19) -0.0048(16) 0.0017(17)
C3 0.016(2) 0.027(2) 0.023(2) -0.0163(19) -0.0016(16) -0.0025(17)
C4 0.023(2) 0.028(3) 0.021(2) -0.013(2) -0.0012(17) -0.0003(19)
C5 0.023(2) 0.025(2) 0.022(2) -0.014(2) 0.0014(17) -0.0064(18)
C6 0.035(3) 0.042(3) 0.042(3) -0.030(3) 0.010(2) -0.020(2)
C7 0.019(2) 0.030(3) 0.024(2) -0.014(2) -0.0077(17) 0.0018(19)
C8 0.021(2) 0.035(3) 0.026(2) -0.015(2) -0.0107(18) -0.001(2)
C9 0.033(3) 0.034(3) 0.047(3) -0.025(3) -0.017(2) 0.005(2)
C10 0.017(2) 0.036(3) 0.026(2) -0.018(2) -0.0015(17) -0.0041(19)
C11 0.020(2) 0.036(3) 0.029(2) -0.020(2) 0.0028(18) -0.008(2)
C12 0.028(2) 0.034(3) 0.038(3) -0.021(2) 0.005(2) -0.010(2)
C13 0.023(2) 0.018(2) 0.026(2) -0.0093(19) -0.0016(18) -0.0069(18)
C14 0.022(2) 0.025(3) 0.031(2) -0.010(2) -0.0087(19) -0.0046(19)
C15 0.025(2) 0.025(3) 0.037(3) -0.013(2) -0.008(2) -0.007(2)
C16 0.032(3) 0.022(3) 0.040(3) -0.010(2) -0.008(2) -0.009(2)
C17 0.025(2) 0.025(3) 0.034(2) -0.009(2) -0.004(2) -0.003(2)
C18 0.022(2) 0.026(3) 0.029(2) -0.006(2) -0.0072(18) -0.0069(19)
C19 0.024(2) 0.023(2) 0.022(2) -0.015(2) 0.0025(18) -0.0081(19)
C20 0.032(3) 0.034(3) 0.050(3) -0.021(3) -0.008(2) -0.012(2)
C21 0.028(3) 0.034(3) 0.040(3) -0.009(2) -0.007(2) 0.003(2)
N1 0.0221(19) 0.033(2) 0.0281(19) -0.0199(18) 0.0015(15) -0.0089(17)
N2 0.0213(18) 0.031(2) 0.0201(17) -0.0153(17) 0.0003(15) -0.0058(16)
N3 0.034(2) 0.042(3) 0.041(2) -0.025(2) 0.0090(19) -0.019(2)
N4 0.0253(19) 0.036(2) 0.0284(19) -0.0204(19) -0.0076(16) -0.0015(17)
N5 0.0180(18) 0.031(2) 0.0262(19) -0.0147(17) -0.0074(15) -0.0001(16)
N6 0.041(2) 0.033(3) 0.041(2) -0.015(2) -0.018(2) 0.003(2)
N7 0.0190(18) 0.035(2) 0.0262(19) -0.0183(18) 0.0024(15) -0.0054(17)
N8 0.0171(18) 0.034(2) 0.0235(18) -0.0161(18) 0.0005(15) -0.0060(16)
N9 0.033(2) 0.035(3) 0.038(2) -0.020(2) 0.0112(18) -0.0164(19)
O1 0.0221(16) 0.0304(19) 0.0474(19) -0.0245(17) -0.0004(14) -0.0092(14)
O2 0.0297(17) 0.0195(17) 0.0385(18) -0.0101(15) -0.0064(15) -0.0041(14)
O3 0.032(2) 0.038(2) 0.079(3) -0.024(2) -0.0310(19) -0.0034(17)
O4 0.045(2) 0.032(2) 0.080(3) -0.024(2) -0.017(2) -0.0142(18)
O5 0.057(2) 0.026(2) 0.063(2) -0.0130(19) -0.023(2) 0.0084(19)
O6 0.036(2) 0.050(3) 0.093(3) -0.002(2) -0.033(2) -0.004(2)
O1W 0.058(3) 0.120(5) 0.074(3) -0.048(3) -0.004(2) -0.039(3)
O2W 0.057(3) 0.126(6) 0.096(4) -0.015(4) 0.000(3) -0.021(3)
O3W 0.124(6) 0.105(6) 0.130(6) -0.035(5) -0.028(5) -0.027(5)
O4W 0.076(7) 0.091(9) 0.224(16) -0.111(11) -0.036(9) 0.019(7)
O5W 0.053(8) 0.061(8) 0.026(6) -0.013(6) -0.001(6) -0.027(6)
O5WA 0.16(3) 0.39(6) 0.076(16) -0.13(3) 0.022(18) -0.18(4)
O6W 0.130(12) 0.103(12) 0.155(13) -0.035(10) -0.007(11) -0.034(10)
O7W 0.114(18) 0.21(3) 0.057(12) -0.076(17) 0.000(12) -0.08(2)
O8W 0.151(14) 0.142(13) 0.129(12) -0.085(10) -0.015(9) -0.014(9)

loop_
_atom_type_symbol
_atom_type_description
_atom_type_scat_dispersion_real
_atom_type_scat_dispersion_imag
_atom_type_scat_source
C C 0.0033 0.0016 'International Tables Vol C Tables 4.2.6.8 and 6.1.1.4'
H H 0.0000 0.0000 'International Tables Vol C Tables 4.2.6.8 and 6.1.1.4'
N N 0.0061 0.0033 'International Tables Vol C Tables 4.2.6.8 and 6.1.1.4'
O O 0.0106 0.0060 'International Tables Vol C Tables 4.2.6.8 and 6.1.1.4'
Cu Cu 0.3201 1.2651 'International Tables Vol C Tables 4.2.6.8 and 6.1.1.4'

loop_
_geom_angle_atom_site_label_1
_geom_angle_atom_site_label_2
_geom_angle_atom_site_label_3
_geom_angle
_geom_angle_site_symmetry_1
_geom_angle_site_symmetry_3
O1 Cu1 N1 89.13(14) . .
O1 Cu1 N7 91.50(14) . 1_654
N1 Cu1 N7 177.54(16) . 1_654
O1 Cu1 N4 131.69(15) . 2_556
N1 Cu1 N4 91.07(14) . 2_556
N7 Cu1 N4 90.28(14) 1_654 2_556
O1 Cu1 O2 135.59(13) . 2_656
N1 Cu1 O2 88.74(14) . 2_656
N7 Cu1 O2 89.14(14) 1_654 2_656
N4 Cu1 O2 92.70(14) 2_556 2_656
O1W Cu2 O1W 180.000(1) . 2_766
O1W Cu2 O3 89.25(18) . 2_766
O1W Cu2 O3 90.75(18) 2_766 2_766
O1W Cu2 O3 90.75(18) . .
O1W Cu2 O3 89.25(18) 2_766 .
O3 Cu2 O3 180.000(1) 2_766 .
C2 C1 C3 119.0(4) . 2_557
C2 C1 C4 120.4(4) . .
C3 C1 C4 120.5(4) 2_557 .
C3 C2 C1 120.8(4) . .
C3 C2 C7 119.0(4) . .
C1 C2 C7 120.1(4) . .
C2 C3 C1 120.1(4) . 2_557
C2 C3 C10 119.8(4) . .
C1 C3 C10 120.1(4) 2_557 .
N2 C4 C1 111.6(4) . .
N2 C4 H4A 109.3 . .
C1 C4 H4A 109.3 . .
N2 C4 H4B 109.3 . .
C1 C4 H4B 109.3 . .
H4A C4 H4B 108.0 . .
N2 C5 N1 109.5(4) . .
N2 C5 H5 125.3 . .
N1 C5 H5 125.3 . .
N3 C6 N1 113.5(4) . .
N3 C6 H6 123.3 . .
N1 C6 H6 123.3 . .
N5 C7 C2 111.0(3) . .
N5 C7 H7A 109.4 . .
C2 C7 H7A 109.4 . .
N5 C7 H7B 109.4 . .
C2 C7 H7B 109.4 . .
H7A C7 H7B 108.0 . .
N4 C8 N5 109.3(4) . .
N4 C8 H8 125.3 . .
N5 C8 H8 125.3 . .
N6 C9 N4 113.7(4) . .
N6 C9 H9 123.2 . .
N4 C9 H9 123.2 . .
N8 C10 C3 111.0(4) . .
N8 C10 H10A 109.4 . .
C3 C10 H10A 109.4 . .
N8 C10 H10B 109.4 . .
C3 C10 H10B 109.4 . .
H10A C10 H10B 108.0 . .
N7 C11 N8 109.0(4) . .
N7 C11 H11 125.5 . .
N8 C11 H11 125.5 . .
N9 C12 N7 113.3(4) . .
N9 C12 H12 123.4 . .
N7 C12 H12 123.4 . .
C18 C13 C14 119.6(4) . .
C18 C13 C19 121.3(4) . .
C14 C13 C19 119.1(4) . .
C15 C14 C13 120.1(4) . .
C15 C14 H14 120.0 . .
C13 C14 H14 120.0 . .
C14 C15 C16 119.3(4) . .
C14 C15 C20 122.5(4) . .
C16 C15 C20 118.1(4) . .
C17 C16 C15 121.1(4) . .
C17 C16 H16 119.5 . .
C15 C16 H16 119.5 . .
C18 C17 C16 119.0(4) . .
C18 C17 C21 122.0(4) . .
C16 C17 C21 119.0(4) . .
C17 C18 C13 121.0(4) . .
C17 C18 H18 119.5 . .
C13 C18 H18 119.5 . .
O2 C19 O1 125.8(4) . .
O2 C19 C13 118.5(4) . .
O1 C19 C13 115.8(4) . .
O4 C20 O3 122.0(4) . .
O4 C20 C15 120.5(5) . .
O3 C20 C15 117.5(4) . .
O6 C21 O5 124.7(5) . .
O6 C21 C17 118.6(5) . .
O5 C21 C17 116.7(4) . .
C5 N1 C6 103.6(3) . .
C5 N1 Cu1 130.1(3) . .
C6 N1 Cu1 126.2(3) . .
C5 N2 N3 110.0(3) . .
C5 N2 C4 129.4(4) . .
N3 N2 C4 120.6(3) . .
C6 N3 N2 103.4(4) . .
C8 N4 C9 104.1(4) . .
C8 N4 Cu1 124.6(3) . 2_556
C9 N4 Cu1 128.8(3) . 2_556
C8 N5 N6 110.3(4) . .
C8 N5 C7 127.2(4) . .
N6 N5 C7 122.0(3) . .
C9 N6 N5 102.6(4) . .
C11 N7 C12 104.2(4) . .
C11 N7 Cu1 126.8(3) . 1_456
C12 N7 Cu1 128.9(3) . 1_456
C11 N8 N9 109.9(4) . .
C11 N8 C10 127.4(4) . .
N9 N8 C10 122.7(3) . .
C12 N9 N8 103.6(4) . .
C19 O1 Cu1 134.5(3) . .
C19 O2 Cu1 137.4(3) . 2_656
C20 O3 Cu2 105.8(3) . .

loop_
_geom_bond_atom_site_label_1
_geom_bond_atom_site_label_2
_geom_bond_distance
_geom_bond_site_symmetry_2
Cu1 O1 1.953(3) .
Cu1 N1 1.989(3) .
Cu1 N7 2.010(3) 1_654
Cu1 N4 2.081(3) 2_556
Cu1 O2 2.125(3) 2_656
Cu2 O1W 1.936(5) .
Cu2 O1W 1.936(5) 2_766
Cu2 O3 1.949(3) 2_766
Cu2 O3 1.949(3) .
C1 C2 1.400(6) .
C1 C3 1.405(6) 2_557
C1 C4 1.530(6) .
C2 C3 1.396(6) .
C2 C7 1.516(6) .
C3 C1 1.405(6) 2_557
C3 C10 1.514(6) .
C4 N2 1.467(5) .
C4 H4A 0.9700 .
C4 H4B 0.9700 .
C5 N2 1.322(5) .
C5 N1 1.326(5) .
C5 H5 0.9300 .
C6 N3 1.303(6) .
C6 N1 1.361(6) .
C6 H6 0.9300 .
C7 N5 1.463(5) .
C7 H7A 0.9700 .
C7 H7B 0.9700 .
C8 N4 1.326(6) .
C8 N5 1.334(5) .
C8 H8 0.9300 .
C9 N6 1.330(6) .
C9 N4 1.352(6) .
C9 H9 0.9300 .
C10 N8 1.480(5) .
C10 H10A 0.9700 .
C10 H10B 0.9700 .
C11 N7 1.332(6) .
C11 N8 1.333(5) .
C11 H11 0.9300 .
C12 N9 1.317(6) .
C12 N7 1.350(6) .
C12 H12 0.9300 .
C13 C18 1.386(6) .
C13 C14 1.395(6) .
C13 C19 1.505(6) .
C14 C15 1.384(6) .
C14 H14 0.9300 .
C15 C16 1.395(7) .
C15 C20 1.498(6) .
C16 C17 1.384(7) .
C16 H16 0.9300 .
C17 C18 1.381(7) .
C17 C21 1.516(7) .
C18 H18 0.9300 .
C19 O2 1.238(5) .
C19 O1 1.272(5) .
C20 O4 1.236(6) .
C20 O3 1.284(6) .
C21 O6 1.246(6) .
C21 O5 1.252(6) .
N2 N3 1.357(5) .
N4 Cu1 2.081(3) 2_556
N5 N6 1.358(6) .
N7 Cu1 2.010(3) 1_456
N8 N9 1.353(5) .
O2 Cu1 2.125(3) 2_656
O5W O5WA 1.30(5) .

loop_
_geom_torsion_atom_site_label_1
_geom_torsion_atom_site_label_2
_geom_torsion_atom_site_label_3
_geom_torsion_atom_site_label_4
_geom_torsion
_geom_torsion_site_symmetry_1
_geom_torsion_site_symmetry_4
C3 C1 C2 C3 -1.3(7) 2_557 .
C4 C1 C2 C3 179.2(4) . .
C3 C1 C2 C7 177.3(4) 2_557 .
C4 C1 C2 C7 -2.1(6) . .
C1 C2 C3 C1 1.3(7) . 2_557
C7 C2 C3 C1 -177.3(4) . 2_557
C1 C2 C3 C10 -177.0(4) . .
C7 C2 C3 C10 4.3(6) . .
C2 C1 C4 N2 -110.9(4) . .
C3 C1 C4 N2 69.6(5) 2_557 .
C3 C2 C7 N5 -101.0(4) . .
C1 C2 C7 N5 80.3(5) . .
C2 C3 C10 N8 -84.0(5) . .
C1 C3 C10 N8 97.7(5) 2_557 .
C18 C13 C14 C15 -0.6(6) . .
C19 C13 C14 C15 -179.5(4) . .
C13 C14 C15 C16 0.7(7) . .
C13 C14 C15 C20 178.1(4) . .
C14 C15 C16 C17 -0.7(7) . .
C20 C15 C16 C17 -178.1(4) . .
C15 C16 C17 C18 0.5(7) . .
C15 C16 C17 C21 179.4(4) . .
C16 C17 C18 C13 -0.4(7) . .
C21 C17 C18 C13 -179.3(4) . .
C14 C13 C18 C17 0.5(6) . .
C19 C13 C18 C17 179.3(4) . .
C18 C13 C19 O2 -178.8(4) . .
C14 C13 C19 O2 0.0(6) . .
C18 C13 C19 O1 1.8(6) . .
C14 C13 C19 O1 -179.3(4) . .
C14 C15 C20 O4 -173.8(5) . .
C16 C15 C20 O4 3.5(7) . .
C14 C15 C20 O3 5.5(7) . .
C16 C15 C20 O3 -177.1(4) . .
C18 C17 C21 O6 -2.0(7) . .
C16 C17 C21 O6 179.0(5) . .
C18 C17 C21 O5 179.9(5) . .
C16 C17 C21 O5 1.0(7) . .
N2 C5 N1 C6 1.2(5) . .
N2 C5 N1 Cu1 -175.7(3) . .
N3 C6 N1 C5 -0.9(6) . .
N3 C6 N1 Cu1 176.2(4) . .
O1 Cu1 N1 C5 5.7(4) . .
N4 Cu1 N1 C5 -125.9(4) 2_556 .
O2 Cu1 N1 C5 141.4(4) 2_656 .
O1 Cu1 N1 C6 -170.6(4) . .
N4 Cu1 N1 C6 57.7(4) 2_556 .
O2 Cu1 N1 C6 -34.9(4) 2_656 .
N1 C5 N2 N3 -1.2(5) . .
N1 C5 N2 C4 178.8(4) . .
C1 C4 N2 C5 -119.6(5) . .
C1 C4 N2 N3 60.3(5) . .
N1 C6 N3 N2 0.2(6) . .
C5 N2 N3 C6 0.6(5) . .
C4 N2 N3 C6 -179.4(4) . .
N5 C8 N4 C9 -1.1(5) . .
N5 C8 N4 Cu1 162.3(3) . 2_556
N6 C9 N4 C8 1.5(6) . .
N6 C9 N4 Cu1 -161.0(3) . 2_556
N4 C8 N5 N6 0.5(5) . .
N4 C8 N5 C7 -172.1(4) . .
C2 C7 N5 C8 -147.3(4) . .
C2 C7 N5 N6 40.9(5) . .
N4 C9 N6 N5 -1.2(6) . .
C8 N5 N6 C9 0.4(5) . .
C7 N5 N6 C9 173.5(4) . .
N8 C11 N7 C12 0.5(5) . .
N8 C11 N7 Cu1 -176.2(3) . 1_456
N9 C12 N7 C11 -0.5(6) . .
N9 C12 N7 Cu1 176.1(3) . 1_456
N7 C11 N8 N9 -0.4(5) . .
N7 C11 N8 C10 177.8(4) . .
C3 C10 N8 C11 -174.7(4) . .
C3 C10 N8 N9 3.2(6) . .
N7 C12 N9 N8 0.3(6) . .
C11 N8 N9 C12 0.1(5) . .
C10 N8 N9 C12 -178.2(4) . .
O2 C19 O1 Cu1 -16.8(6) . .
C13 C19 O1 Cu1 162.6(3) . .
N1 Cu1 O1 C19 124.8(4) . .
N7 Cu1 O1 C19 -52.9(4) 1_654 .
N4 Cu1 O1 C19 -144.6(4) 2_556 .
O2 Cu1 O1 C19 37.5(5) 2_656 .
O1 C19 O2 Cu1 -12.7(7) . 2_656
C13 C19 O2 Cu1 168.0(3) . 2_656
O4 C20 O3 Cu2 3.5(6) . .
C15 C20 O3 Cu2 -175.9(3) . .
O1W Cu2 O3 C20 -93.0(4) . .
O1W Cu2 O3 C20 87.0(4) 2_766 .
